data_7201335
loop_
_publ_author_name
'Beves, Jonathon E.'
'Constable, Edwin C.'
'Decurtins, Silvio'
'Dunphy, Emma L.'
'Housecroft, Catherine E.'
'Keene, Tony D.'
'Neuburger, Markus'
'Schaffner, Silvia'
'Zampese, Jennifer A.'

_publ_section_title
;
 Structural diversity in the reactions of
 4&#x2032;-(pyridyl)-2,2&#x2032;:6&#x2032;,2&#x2033;-terpyridine
 ligands and
 bis{4&#x2032;-(4-pyridyl)-2,2&#x2032;:6&#x2032;,2&#x2033;-terpyridine}iron(II)
 with copper(II) salts
;
_journal_issue 11
_journal_name_full CrystEngComm
_journal_page_first 2406
_journal_paper_doi 10.1039/b909639f
_journal_volume 11
_journal_year 2009
_chemical_formula_moiety 'C20 H14 Cl2 Cu N4, C H4 O, H2 O'
_chemical_formula_sum 'C21 H20 Cl2 Cu N4 O2'
_chemical_formula_weight 494.85
_chemical_name_systematic
;
?
;
_space_group_IT_number 2
_symmetry_cell_setting triclinic
_symmetry_space_group_name_Hall '-P 1'
_symmetry_space_group_name_H-M 'P -1'
_atom_sites_solution_hydrogens geom
_atom_sites_solution_primary direct
_atom_sites_solution_secondary difmap
_audit_creation_method SHELXL-97
_cell_angle_alpha 95.35(3)
_cell_angle_beta 99.39(3)
_cell_angle_gamma 108.48(2)
_cell_formula_units_Z 2
_cell_length_a 8.175(3)
_cell_length_b 8.646(3)
_cell_length_c 16.128(6)
_cell_measurement_temperature 223(2)
_cell_volume 1053.8(7)
_computing_cell_refinement 'Stoe IPDS'
_computing_data_collection 'Stoe IPDS'
_computing_data_reduction 'Stoe IPDS'
_computing_molecular_graphics 'Bruker SHELXTL'
_computing_publication_material 'Bruker SHELXTL'
_computing_structure_refinement 'SHELXL-97 (Sheldrick, 1997)'
_computing_structure_solution 'SHELXS-97 (Sheldrick, 1990)'
_diffrn_ambient_temperature 223(2)
_diffrn_measured_fraction_theta_full 0.990
_diffrn_measured_fraction_theta_max 0.990
_diffrn_measurement_device_type 'Stoe IPDS'
_diffrn_measurement_method '\w scans'
_diffrn_radiation_monochromator graphite
_diffrn_radiation_source 'fine-focus sealed tube'
_diffrn_radiation_type MoK\a
_diffrn_radiation_wavelength 0.71073
_diffrn_reflns_av_R_equivalents 0.0660
_diffrn_reflns_av_sigmaI/netI 0.0357
_diffrn_reflns_limit_h_max 11
_diffrn_reflns_limit_h_min -11
_diffrn_reflns_limit_k_max 10
_diffrn_reflns_limit_k_min -12
_diffrn_reflns_limit_l_max 22
_diffrn_reflns_limit_l_min -22
_diffrn_reflns_number 26209
_diffrn_reflns_theta_full 30.00
_diffrn_reflns_theta_max 30.00
_diffrn_reflns_theta_min 2.59
_exptl_absorpt_coefficient_mu 1.316
_exptl_absorpt_correction_T_max 0.8581
_exptl_absorpt_correction_T_min 0.6559
_exptl_absorpt_correction_type multi-scan
_exptl_absorpt_process_details '(Blessing 1951)'
_exptl_crystal_colour green
_exptl_crystal_density_diffrn 1.559
_exptl_crystal_density_method 'not measured'
_exptl_crystal_description block
_exptl_crystal_F_000 506
_exptl_crystal_size_max 0.35
_exptl_crystal_size_mid 0.25
_exptl_crystal_size_min 0.12
_refine_diff_density_max 0.489
_refine_diff_density_min -0.700
_refine_diff_density_rms 0.066
_refine_ls_extinction_method none
_refine_ls_goodness_of_fit_ref 1.062
_refine_ls_hydrogen_treatment mixed
_refine_ls_matrix_type full
_refine_ls_number_parameters 279
_refine_ls_number_reflns 6089
_refine_ls_number_restraints 4
_refine_ls_restrained_S_all 1.078
_refine_ls_R_factor_all 0.0389
_refine_ls_R_factor_gt 0.0369
_refine_ls_shift/su_max 0.001
_refine_ls_shift/su_mean 0.000
_refine_ls_structure_factor_coef Fsqd
_refine_ls_weighting_details 'calc w=1/[\s^2^(Fo^2^)+(0.0565P)^2^+0.3418P] where P=(Fo^2^+2Fc^2^)/3'
_refine_ls_weighting_scheme calc
_refine_ls_wR_factor_gt 0.1002
_refine_ls_wR_factor_ref 0.1020
_reflns_number_gt 5750
_reflns_number_total 6089
_reflns_threshold_expression >2sigma(I)
_cod_data_source_file b909639f.txt
_cod_data_source_block jb1236_3
_cod_depositor_comments
;
The following automatic conversions were performed:
'_symmetry_cell_setting' value 'Triclinic' changed to 'triclinic'
according to '/home/saulius/struct/CIF-dictionaries/cif_core.dic'
dictionary named 'cif_core.dic' version 2.4.1 from 2010-06-29.

Automatic conversion script
Id: cif_fix_enum 1527 2010-12-29 10:47:43Z saulius 
;
_cod_original_sg_symbol_Hall -P1
_cod_original_sg_symbol_H-M P-1
_cod_database_code 7201335

loop_
_symmetry_equiv_pos_as_xyz
'x, y, z'
'-x, -y, -z'

loop_
_atom_site_label
_atom_site_type_symbol
_atom_site_fract_x
_atom_site_fract_y
_atom_site_fract_z
_atom_site_U_iso_or_equiv
_atom_site_adp_type
_atom_site_occupancy
_atom_site_symmetry_multiplicity
_atom_site_calc_flag
_atom_site_refinement_flags
_atom_site_disorder_assembly
_atom_site_disorder_group
Cu1 Cu 1.00970(2) 0.53587(2) 0.382022(12) 0.02965(7) Uani 1 1 d . . .
Cl1 Cl 1.20729(6) 0.70298(5) 0.49197(3) 0.04006(11) Uani 1 1 d . . .
Cl2 Cl 1.10926(6) 0.66429(5) 0.25279(3) 0.03813(10) Uani 1 1 d . . .
N1 N 1.11455(18) 0.35220(16) 0.37015(9) 0.0300(2) Uani 1 1 d . . .
N2 N 0.81396(16) 0.36562(15) 0.30574(8) 0.0276(2) Uani 1 1 d . . .
N3 N 0.82183(17) 0.64529(16) 0.37602(8) 0.0295(2) Uani 1 1 d . . .
N4 N 0.1510(2) -0.1910(2) -0.01478(11) 0.0490(4) Uani 1 1 d . . .
C1 C 1.2735(2) 0.3558(2) 0.40895(11) 0.0358(3) Uani 1 1 d . . .
H1 H 1.3470 0.4508 0.4469 0.043 Uiso 1 1 calc R . .
C2 C 1.3346(2) 0.2245(2) 0.39548(13) 0.0410(4) Uani 1 1 d . . .
H2 H 1.4468 0.2303 0.4239 0.049 Uiso 1 1 calc R . .
C3 C 1.2270(3) 0.0857(2) 0.33951(14) 0.0444(4) Uani 1 1 d . . .
H3 H 1.2649 -0.0049 0.3291 0.053 Uiso 1 1 calc R . .
C4 C 1.0625(2) 0.0813(2) 0.29883(13) 0.0388(4) Uani 1 1 d . . .
H4 H 0.9874 -0.0124 0.2604 0.047 Uiso 1 1 calc R . .
C5 C 1.0096(2) 0.21620(19) 0.31529(10) 0.0297(3) Uani 1 1 d . . .
C6 C 0.83686(19) 0.22540(18) 0.27673(10) 0.0280(3) Uani 1 1 d . . .
C7 C 0.7066(2) 0.10778(19) 0.21585(10) 0.0310(3) Uani 1 1 d . . .
H7 H 0.7210 0.0082 0.1959 0.037 Uiso 1 1 calc R . .
C8 C 0.5530(2) 0.14079(18) 0.18468(10) 0.0295(3) Uani 1 1 d . . .
C9 C 0.5313(2) 0.28803(19) 0.21762(10) 0.0307(3) Uani 1 1 d . . .
H9 H 0.4277 0.3109 0.1984 0.037 Uiso 1 1 calc R . .
C10 C 0.66673(19) 0.39815(18) 0.27914(9) 0.0280(3) Uani 1 1 d . . .
C11 C 0.6699(2) 0.55952(18) 0.32080(10) 0.0285(3) Uani 1 1 d . . .
C12 C 0.5318(2) 0.6207(2) 0.30575(12) 0.0360(3) Uani 1 1 d . . .
H12 H 0.4265 0.5589 0.2673 0.043 Uiso 1 1 calc R . .
C13 C 0.5517(2) 0.7747(2) 0.34843(13) 0.0406(4) Uani 1 1 d . . .
H13 H 0.4592 0.8177 0.3398 0.049 Uiso 1 1 calc R . .
C14 C 0.7075(3) 0.8633(2) 0.40333(13) 0.0401(4) Uani 1 1 d . . .
H14 H 0.7243 0.9686 0.4321 0.048 Uiso 1 1 calc R . .
C15 C 0.8402(2) 0.7943(2) 0.41567(11) 0.0354(3) Uani 1 1 d . . .
H15 H 0.9470 0.8549 0.4534 0.043 Uiso 1 1 calc R . .
C16 C 0.4148(2) 0.0248(2) 0.11601(10) 0.0318(3) Uani 1 1 d . . .
C17 C 0.3724(3) -0.1449(2) 0.11070(12) 0.0413(4) Uani 1 1 d . . .
H17 H 0.4330 -0.1903 0.1508 0.050 Uiso 1 1 calc R . .
C18 C 0.2386(3) -0.2465(2) 0.04487(13) 0.0496(5) Uani 1 1 d . . .
H18 H 0.2086 -0.3613 0.0427 0.059 Uiso 1 1 calc R . .
C19 C 0.1946(3) -0.0282(3) -0.01008(12) 0.0467(4) Uani 1 1 d . . .
H19 H 0.1349 0.0133 -0.0526 0.056 Uiso 1 1 calc R . .
C20 C 0.3227(3) 0.0836(2) 0.05382(12) 0.0412(4) Uani 1 1 d . . .
H20 H 0.3470 0.1976 0.0551 0.049 Uiso 1 1 calc R . .
O100 O 0.7917(3) 0.7432(2) 0.15444(13) 0.0672(5) Uani 1 1 d . . .
H100 H 0.8843 0.7332 0.1791 0.101 Uiso 1 1 calc R . .
C200 C 0.7065(5) 0.6117(4) 0.08954(17) 0.0720(8) Uani 1 1 d . . .
H20D H 0.5870 0.6090 0.0696 0.108 Uiso 1 1 calc R . .
H20E H 0.7039 0.5096 0.1105 0.108 Uiso 1 1 calc R . .
H20F H 0.7690 0.6244 0.0430 0.108 Uiso 1 1 calc R . .
O1 O 1.1695(2) 0.3759(2) 0.13750(12) 0.0612(5) Uani 1 1 d D . .
H1' H 1.140(4) 0.441(3) 0.1644(17) 0.073 Uiso 1 1 d D . .
H2' H 1.079(3) 0.331(4) 0.0949(15) 0.073 Uiso 1 1 d D . .

loop_
_atom_site_aniso_label
_atom_site_aniso_U_11
_atom_site_aniso_U_22
_atom_site_aniso_U_33
_atom_site_aniso_U_23
_atom_site_aniso_U_13
_atom_site_aniso_U_12
Cu1 0.02350(11) 0.02626(10) 0.03544(11) -0.00379(7) -0.00281(7) 0.01005(7)
Cl1 0.0322(2) 0.0385(2) 0.0412(2) -0.00947(16) -0.00771(15) 0.01232(16)
Cl2 0.0370(2) 0.0361(2) 0.0421(2) 0.00499(15) 0.00774(16) 0.01386(16)
N1 0.0255(6) 0.0268(6) 0.0366(6) 0.0017(5) 0.0013(5) 0.0104(5)
N2 0.0228(5) 0.0243(5) 0.0326(6) -0.0007(4) -0.0002(4) 0.0081(4)
N3 0.0247(6) 0.0263(6) 0.0354(6) -0.0018(5) 0.0011(5) 0.0101(5)
N4 0.0427(9) 0.0463(9) 0.0431(8) -0.0106(7) -0.0040(7) 0.0057(7)
C1 0.0274(7) 0.0355(8) 0.0422(8) 0.0028(6) -0.0003(6) 0.0121(6)
C2 0.0280(8) 0.0425(9) 0.0537(10) 0.0066(7) 0.0011(7) 0.0175(7)
C3 0.0359(9) 0.0367(8) 0.0639(11) 0.0034(8) 0.0037(8) 0.0214(7)
C4 0.0328(8) 0.0289(7) 0.0544(9) -0.0004(7) 0.0019(7) 0.0153(6)
C5 0.0260(6) 0.0265(6) 0.0363(7) 0.0020(5) 0.0025(5) 0.0111(5)
C6 0.0245(6) 0.0247(6) 0.0336(7) 0.0014(5) 0.0017(5) 0.0094(5)
C7 0.0297(7) 0.0248(6) 0.0359(7) -0.0012(5) 0.0014(6) 0.0099(5)
C8 0.0270(7) 0.0255(6) 0.0318(6) 0.0009(5) 0.0009(5) 0.0066(5)
C9 0.0245(6) 0.0288(7) 0.0357(7) 0.0003(5) -0.0009(5) 0.0095(5)
C10 0.0242(6) 0.0257(6) 0.0326(6) 0.0008(5) 0.0015(5) 0.0095(5)
C11 0.0248(6) 0.0258(6) 0.0339(7) 0.0012(5) 0.0027(5) 0.0098(5)
C12 0.0277(7) 0.0327(7) 0.0465(8) -0.0005(6) 0.0002(6) 0.0141(6)
C13 0.0356(8) 0.0345(8) 0.0543(10) 0.0014(7) 0.0035(7) 0.0201(7)
C14 0.0396(9) 0.0298(7) 0.0511(9) -0.0032(7) 0.0048(7) 0.0167(7)
C15 0.0323(8) 0.0283(7) 0.0418(8) -0.0041(6) 0.0013(6) 0.0107(6)
C16 0.0289(7) 0.0293(7) 0.0319(7) -0.0021(5) 0.0005(5) 0.0074(5)
C17 0.0454(10) 0.0292(7) 0.0404(8) 0.0008(6) -0.0017(7) 0.0066(7)
C18 0.0508(11) 0.0337(9) 0.0474(10) -0.0059(7) -0.0013(8) 0.0003(8)
C19 0.0425(10) 0.0517(11) 0.0387(8) -0.0038(8) -0.0067(7) 0.0165(8)
C20 0.0419(9) 0.0364(8) 0.0398(8) -0.0010(7) -0.0052(7) 0.0145(7)
O100 0.0725(12) 0.0582(10) 0.0694(11) -0.0072(8) -0.0101(9) 0.0370(9)
C200 0.097(2) 0.0539(14) 0.0537(13) 0.0044(11) -0.0035(13) 0.0197(14)
O1 0.0482(9) 0.0568(10) 0.0684(10) -0.0226(8) -0.0151(8) 0.0263(8)

loop_
_atom_type_symbol
_atom_type_description
_atom_type_scat_dispersion_real
_atom_type_scat_dispersion_imag
_atom_type_scat_source
C C 0.0033 0.0016 'International Tables Vol C Tables 4.2.6.8 and 6.1.1.4'
H H 0.0000 0.0000 'International Tables Vol C Tables 4.2.6.8 and 6.1.1.4'
Cl Cl 0.1484 0.1585 'International Tables Vol C Tables 4.2.6.8 and 6.1.1.4'
Cu Cu 0.3201 1.2651 'International Tables Vol C Tables 4.2.6.8 and 6.1.1.4'
N N 0.0061 0.0033 'International Tables Vol C Tables 4.2.6.8 and 6.1.1.4'
O O 0.0106 0.0060 'International Tables Vol C Tables 4.2.6.8 and 6.1.1.4'

loop_
_geom_angle_atom_site_label_1
_geom_angle_atom_site_label_2
_geom_angle_atom_site_label_3
_geom_angle
_geom_angle_site_symmetry_1
_geom_angle_site_symmetry_3
_geom_angle_publ_flag
N2 Cu1 N3 79.68(6) . . ?
N2 Cu1 N1 79.66(6) . . ?
N3 Cu1 N1 158.44(6) . . ?
N2 Cu1 Cl1 167.17(4) . . ?
N3 Cu1 Cl1 99.39(5) . . ?
N1 Cu1 Cl1 99.37(5) . . ?
N2 Cu1 Cl2 89.65(5) . . ?
N3 Cu1 Cl2 90.19(5) . . ?
N1 Cu1 Cl2 95.79(5) . . ?
Cl1 Cu1 Cl2 103.17(3) . . ?
C1 N1 C5 118.67(14) . . ?
C1 N1 Cu1 126.94(12) . . ?
C5 N1 Cu1 114.38(10) . . ?
C10 N2 C6 122.52(13) . . ?
C10 N2 Cu1 118.62(10) . . ?
C6 N2 Cu1 118.65(10) . . ?
C15 N3 C11 118.75(14) . . ?
C15 N3 Cu1 126.70(11) . . ?
C11 N3 Cu1 114.35(10) . . ?
C18 N4 C19 117.10(17) . . ?
N1 C1 C2 122.63(16) . . ?
N1 C1 H1 118.7 . . ?
C2 C1 H1 118.7 . . ?
C3 C2 C1 118.57(16) . . ?
C3 C2 H2 120.7 . . ?
C1 C2 H2 120.7 . . ?
C2 C3 C4 119.15(16) . . ?
C2 C3 H3 120.4 . . ?
C4 C3 H3 120.4 . . ?
C3 C4 C5 119.35(17) . . ?
C3 C4 H4 120.3 . . ?
C5 C4 H4 120.3 . . ?
N1 C5 C4 121.63(15) . . ?
N1 C5 C6 113.99(13) . . ?
C4 C5 C6 124.37(15) . . ?
N2 C6 C7 120.38(14) . . ?
N2 C6 C5 113.03(13) . . ?
C7 C6 C5 126.59(14) . . ?
C6 C7 C8 118.40(14) . . ?
C6 C7 H7 120.8 . . ?
C8 C7 H7 120.8 . . ?
C7 C8 C9 119.88(14) . . ?
C7 C8 C16 120.72(14) . . ?
C9 C8 C16 119.39(14) . . ?
C10 C9 C8 118.11(14) . . ?
C10 C9 H9 120.9 . . ?
C8 C9 H9 120.9 . . ?
N2 C10 C9 120.66(14) . . ?
N2 C10 C11 113.09(13) . . ?
C9 C10 C11 126.24(14) . . ?
N3 C11 C12 121.68(14) . . ?
N3 C11 C10 113.84(13) . . ?
C12 C11 C10 124.48(14) . . ?
C11 C12 C13 118.94(16) . . ?
C11 C12 H12 120.5 . . ?
C13 C12 H12 120.5 . . ?
C14 C13 C12 119.38(16) . . ?
C14 C13 H13 120.3 . . ?
C12 C13 H13 120.3 . . ?
C13 C14 C15 118.68(16) . . ?
C13 C14 H14 120.7 . . ?
C15 C14 H14 120.7 . . ?
N3 C15 C14 122.55(16) . . ?
N3 C15 H15 118.7 . . ?
C14 C15 H15 118.7 . . ?
C20 C16 C17 117.69(16) . . ?
C20 C16 C8 120.30(15) . . ?
C17 C16 C8 122.01(15) . . ?
C16 C17 C18 118.67(18) . . ?
C16 C17 H17 120.7 . . ?
C18 C17 H17 120.7 . . ?
N4 C18 C17 123.84(19) . . ?
N4 C18 H18 118.1 . . ?
C17 C18 H18 118.1 . . ?
N4 C19 C20 123.69(19) . . ?
N4 C19 H19 118.2 . . ?
C20 C19 H19 118.2 . . ?
C19 C20 C16 118.99(18) . . ?
C19 C20 H20 120.5 . . ?
C16 C20 H20 120.5 . . ?
C200 O100 H100 109.5 . . ?
O100 C200 H20D 109.5 . . ?
O100 C200 H20E 109.5 . . ?
H20D C200 H20E 109.5 . . ?
O100 C200 H20F 109.5 . . ?
H20D C200 H20F 109.5 . . ?
H20E C200 H20F 109.5 . . ?
H1' O1 H2' 103(3) . . ?

loop_
_geom_bond_atom_site_label_1
_geom_bond_atom_site_label_2
_geom_bond_distance
_geom_bond_site_symmetry_2
_geom_bond_publ_flag
Cu1 N2 1.9410(15) . ?
Cu1 N3 2.0379(14) . ?
Cu1 N1 2.0379(14) . ?
Cu1 Cl1 2.2246(11) . ?
Cu1 Cl2 2.5792(10) . ?
N1 C1 1.337(2) . ?
N1 C5 1.349(2) . ?
N2 C10 1.3344(19) . ?
N2 C6 1.3381(19) . ?
N3 C15 1.336(2) . ?
N3 C11 1.348(2) . ?
N4 C18 1.322(3) . ?
N4 C19 1.329(3) . ?
C1 C2 1.390(2) . ?
C1 H1 0.9400 . ?
C2 C3 1.378(3) . ?
C2 H2 0.9400 . ?
C3 C4 1.384(2) . ?
C3 H3 0.9400 . ?
C4 C5 1.385(2) . ?
C4 H4 0.9400 . ?
C5 C6 1.477(2) . ?
C6 C7 1.385(2) . ?
C7 C8 1.399(2) . ?
C7 H7 0.9400 . ?
C8 C9 1.408(2) . ?
C8 C16 1.475(2) . ?
C9 C10 1.383(2) . ?
C9 H9 0.9400 . ?
C10 C11 1.482(2) . ?
C11 C12 1.388(2) . ?
C12 C13 1.388(2) . ?
C12 H12 0.9400 . ?
C13 C14 1.371(3) . ?
C13 H13 0.9400 . ?
C14 C15 1.391(2) . ?
C14 H14 0.9400 . ?
C15 H15 0.9400 . ?
C16 C20 1.387(2) . ?
C16 C17 1.387(2) . ?
C17 C18 1.391(3) . ?
C17 H17 0.9400 . ?
C18 H18 0.9400 . ?
C19 C20 1.383(3) . ?
C19 H19 0.9400 . ?
C20 H20 0.9400 . ?
O100 C200 1.382(3) . ?
O100 H100 0.8300 . ?
C200 H20D 0.9700 . ?
C200 H20E 0.9700 . ?
C200 H20F 0.9700 . ?
O1 H1' 0.796(17) . ?
O1 H2' 0.877(16) . ?
